data_7225502
loop_
_publ_author_name
'Sosnovskikh, Vyacheslav'
'Korotaev, Vladislav'
'Kutyashev, Igor'
'Barkov, Alexey'
'Safrygin, Alexander'

_publ_section_title
;
 One-pot synthesis of functionalized benzo[c]coumarins and their
 precursors via the reaction of 2-(polyfluoroalkyl)chromones with
 4-alkyl-3-cyanocoumarins
;
_journal_name_full 'RSC Adv.'
_journal_paper_doi 10.1039/C6RA12492E
_journal_year 2016
_chemical_formula_moiety 'C23 H13 F3 N3 O8, C6 H16 N'
_chemical_formula_sum 'C29 H29 F3 N4 O8'
_chemical_formula_weight 618.56
_chemical_name_systematic
;
 ? 
;
_space_group_crystal_system monoclinic
_space_group_IT_number 14
_space_group_name_Hall '-P 2ybc'
_space_group_name_H-M_alt 'P 1 21/c 1'
_symmetry_space_group_name_Hall '-P 2ybc'
_symmetry_space_group_name_H-M 'P 1 21/c 1'
_atom_sites_solution_hydrogens geom
_atom_sites_solution_primary direct
_atom_sites_solution_secondary difmap
_audit_creation_date 2016-01-20
_audit_creation_method
;
  Olex2 1.2-ac2
  (compiled 2012.03.27 svn.r2268, GUI svn.r4156)
;
_audit_update_record
;
2016-03-11 deposited with the CCDC.
2016-06-09 downloaded from the CCDC.
;
_cell_angle_alpha 90.00
_cell_angle_beta 113.227(9)
_cell_angle_gamma 90.00
_cell_formula_units_Z 4
_cell_length_a 17.6138(12)
_cell_length_b 12.2004(5)
_cell_length_c 14.8315(13)
_cell_measurement_reflns_used 1521
_cell_measurement_temperature 295(2)
_cell_measurement_theta_max 23.2430
_cell_measurement_theta_min 2.3590
_cell_volume 2928.9(4)
_computing_cell_refinement
;
CrysAlisPro, Agilent Technologies,
Version 1.171.36.32 (release 02-08-2013 CrysAlis171 .NET)
(compiled Aug  2 2013,16:46:58)
;
_computing_data_collection
;
CrysAlisPro, Agilent Technologies,
Version 1.171.36.32 (release 02-08-2013 CrysAlis171 .NET)
(compiled Aug  2 2013,16:46:58)
;
_computing_data_reduction
;
CrysAlisPro, Agilent Technologies,
Version 1.171.36.32 (release 02-08-2013 CrysAlis171 .NET)
(compiled Aug  2 2013,16:46:58)
;
_computing_molecular_graphics
;
O. V. Dolomanov, L. J. Bourhis, R. J. Gildea, J. A. K. Howard and H. Puschmann,
OLEX2: a complete structure solution, refinement and analysis program.
J. Appl. Cryst. (2009). 42, 339-341.
;
_computing_publication_material
;
O. V. Dolomanov, L. J. Bourhis, R. J. Gildea, J. A. K. Howard and H. Puschmann,
OLEX2: a complete structure solution, refinement and analysis program.
J. Appl. Cryst. (2009). 42, 339-341.
;
_computing_structure_refinement
;
SHELXL, G.M. Sheldrick, Acta Cryst.
(2008). A64, 112-122
;
_computing_structure_solution
;
SHELXS, G.M. Sheldrick, Acta Cryst.
(2008). A64, 112-122
;
_diffrn_ambient_temperature 295(2)
_diffrn_detector_area_resol_mean 15.9555
_diffrn_measured_fraction_theta_full 0.9989
_diffrn_measured_fraction_theta_max 0.9989
_diffrn_measurement_details
;
  1 omega  -90.00  -61.00   1.0000  100.0000
omega____ theta____ kappa____ phi______ frames
    -      -20.7920 -178.0000   90.0000 29

  2 omega  -25.00    0.00   1.0000  100.0000
omega____ theta____ kappa____ phi______ frames
    -      -20.7920  -99.0000 -120.0000 25

  3 omega  -97.00  -51.00   1.0000  100.0000
omega____ theta____ kappa____ phi______ frames
    -      -20.7920 -178.0000    0.0000 46

  4 omega  -38.00   92.00   1.0000  100.0000
omega____ theta____ kappa____ phi______ frames
    -       23.2920    0.0000  150.0000 130
;
_diffrn_measurement_device_type 'Xcalibur, Eos'
_diffrn_measurement_method '\w scans'
_diffrn_orient_matrix_UB_11 -0.0140520000
_diffrn_orient_matrix_UB_12 0.0448809000
_diffrn_orient_matrix_UB_13 -0.0328311000
_diffrn_orient_matrix_UB_21 -0.0211676000
_diffrn_orient_matrix_UB_22 0.0212146000
_diffrn_orient_matrix_UB_23 0.0281552000
_diffrn_orient_matrix_UB_31 0.0357053000
_diffrn_orient_matrix_UB_32 0.0302472000
_diffrn_orient_matrix_UB_33 0.0289383000
_diffrn_radiation_monochromator graphite
_diffrn_radiation_type 'Mo K\a'
_diffrn_radiation_wavelength 0.7107
_diffrn_reflns_av_R_equivalents 0.0380
_diffrn_reflns_av_unetI/netI 0.0769
_diffrn_reflns_limit_h_max 23
_diffrn_reflns_limit_h_min -23
_diffrn_reflns_limit_k_max 14
_diffrn_reflns_limit_k_min -16
_diffrn_reflns_limit_l_max 19
_diffrn_reflns_limit_l_min -19
_diffrn_reflns_number 14147
_diffrn_reflns_theta_full 28.28
_diffrn_reflns_theta_max 28.28
_diffrn_reflns_theta_min 2.26
_diffrn_source 'Enhance (Mo) X-ray Source'
_exptl_absorpt_coefficient_mu 0.115
_exptl_absorpt_correction_T_max 1.00000
_exptl_absorpt_correction_T_min 0.89515
_exptl_absorpt_correction_type multi-scan
_exptl_absorpt_process_details
;
CrysAlisPro, Agilent Technologies,
Version 1.171.36.32 (release 02-08-2013 CrysAlis171 .NET)
(compiled Aug  2 2013,16:46:58)
Empirical absorption correction using spherical harmonics,
 implemented in SCALE3 ABSPACK scaling algorithm.
;
_exptl_crystal_colour colourless
_exptl_crystal_colour_primary colourless
_exptl_crystal_density_diffrn 1.403
_exptl_crystal_density_method 'not measured'
_exptl_crystal_description prism
_exptl_crystal_F_000 1288
_exptl_crystal_size_max 0.25
_exptl_crystal_size_mid 0.2
_exptl_crystal_size_min 0.15
_refine_diff_density_max 0.279
_refine_diff_density_min -0.238
_refine_diff_density_rms 0.046
_refine_ls_extinction_method none
_refine_ls_goodness_of_fit_ref 0.996
_refine_ls_hydrogen_treatment mixed
_refine_ls_matrix_type full
_refine_ls_number_parameters 475
_refine_ls_number_reflns 7256
_refine_ls_number_restraints 48
_refine_ls_restrained_S_all 1.000
_refine_ls_R_factor_all 0.1625
_refine_ls_R_factor_gt 0.0634
_refine_ls_shift/su_max 0.000
_refine_ls_shift/su_mean 0.000
_refine_ls_structure_factor_coef Fsqd
_refine_ls_weighting_details 'calc w=1/[\s^2^(Fo^2^)+(0.0750P)^2^+0.0000P] where P=(Fo^2^+2Fc^2^)/3'
_refine_ls_weighting_scheme calc
_refine_ls_wR_factor_gt 0.1367
_refine_ls_wR_factor_ref 0.1832
_reflns_number_gt 3173
_reflns_number_total 7256
_reflns_threshold_expression >2sigma(I)
_cod_data_source_file c6ra12492e2.cif
_cod_data_source_block exp_610
_cod_original_cell_volume 2928.9(3)
_cod_database_code 7225502
_reflns_odcompleteness_completeness 99.89
_reflns_odcompleteness_iscentric 1
_reflns_odcompleteness_theta 28.22

loop_
_space_group_symop_id
_space_group_symop_operation_xyz
1 'x, y, z'
2 '-x, y+1/2, -z+1/2'
3 '-x, -y, -z'
4 'x, -y-1/2, z-1/2'

loop_
_atom_site_label
_atom_site_type_symbol
_atom_site_fract_x
_atom_site_fract_y
_atom_site_fract_z
_atom_site_U_iso_or_equiv
_atom_site_adp_type
_atom_site_occupancy
_atom_site_symmetry_multiplicity
_atom_site_calc_flag
_atom_site_refinement_flags
_atom_site_disorder_assembly
_atom_site_disorder_group
O2 O 0.18859(13) 0.36215(15) 0.39426(15) 0.0677(6) Uani 1 1 d . . .
O1 O 0.11029(10) 0.50765(15) 0.34020(13) 0.0541(5) Uani 1 1 d . . .
O3 O 0.27160(11) 0.54491(14) 0.20941(14) 0.0576(5) Uani 1 1 d . . .
N2 N 0.10853(14) 0.5456(2) 0.08749(17) 0.0518(6) Uani 1 1 d . . .
C2 C 0.27914(15) 0.73866(19) 0.21972(18) 0.0408(6) Uani 1 1 d . . .
C1 C 0.23655(15) 0.6385(2) 0.18597(18) 0.0427(6) Uani 1 1 d . . .
C5 C 0.10885(15) 0.7468(2) 0.09743(17) 0.0433(6) Uani 1 1 d . . .
C16 C 0.24643(15) 0.6444(2) 0.43499(18) 0.0421(6) Uani 1 1 d . . .
C6 C 0.15138(15) 0.6493(2) 0.12420(18) 0.0415(6) Uani 1 1 d . . .
C15 C 0.25435(15) 0.5336(2) 0.43994(19) 0.0443(6) Uani 1 1 d . . .
C3 C 0.24056(17) 0.8400(2) 0.19171(18) 0.0455(6) Uani 1 1 d . . .
C14 C 0.18448(17) 0.4604(2) 0.39205(19) 0.0501(7) Uani 1 1 d . . .
N1 N 0.11549(18) 0.9476(2) 0.1041(2) 0.0609(7) Uani 1 1 d . . .
C9 C 0.36986(16) 0.7308(2) 0.2830(2) 0.0473(7) Uani 1 1 d . . .
C4 C 0.15679(17) 0.8408(2) 0.13219(19) 0.0462(6) Uani 1 1 d . B .
C22 C 0.10003(16) 0.6198(2) 0.33701(19) 0.0465(7) Uani 1 1 d . . .
F1 F 0.4464(3) 0.8966(3) 0.4533(4) 0.1020(16) Uani 0.90 1 d P A 1
C23 C 0.33103(19) 0.4798(2) 0.4940(2) 0.0595(8) Uani 1 1 d . . .
O5 O 0.05737(14) 0.5144(2) 0.11754(17) 0.0808(7) Uani 1 1 d . . .
O6 O 0.12807(13) 0.49352(18) 0.02989(17) 0.0782(7) Uani 1 1 d . . .
C17 C 0.16570(16) 0.6901(2) 0.38300(19) 0.0440(6) Uani 1 1 d . . .
C11 C 0.38138(15) 0.7308(2) 0.45836(18) 0.0448(7) Uani 1 1 d . A .
C10 C 0.39547(15) 0.6687(2) 0.37870(18) 0.0469(7) Uani 1 1 d . . .
H10A H 0.3648 0.6004 0.3669 0.056 Uiso 1 1 calc R . .
H10B H 0.4537 0.6506 0.4013 0.056 Uiso 1 1 calc R . .
C13 C 0.31685(17) 0.7193(2) 0.48293(19) 0.0485(7) Uani 1 1 d . . .
H13 H 0.3160 0.7618 0.5346 0.058 Uiso 1 1 calc R . .
N1A N 0.31222(17) 0.3546(2) 0.1456(2) 0.0614(7) Uani 1 1 d . . .
C21 C 0.02095(17) 0.6571(3) 0.2843(2) 0.0604(8) Uani 1 1 d . . .
H21 H -0.0221 0.6082 0.2538 0.073 Uiso 1 1 calc R . .
O4 O 0.42037(12) 0.7728(2) 0.25868(17) 0.0835(7) Uani 1 1 d . . .
C18 C 0.14926(19) 0.8028(2) 0.3756(2) 0.0568(8) Uani 1 1 d . . .
H18 H 0.1920 0.8524 0.4056 0.068 Uiso 1 1 calc R . .
C8 C 0.2875(2) 0.9450(2) 0.2287(2) 0.0704(9) Uani 1 1 d . . .
H8A H 0.3326 0.9317 0.2905 0.106 Uiso 1 1 calc R . .
H8B H 0.2513 0.9990 0.2372 0.106 Uiso 1 1 calc R . .
H8C H 0.3087 0.9711 0.1821 0.106 Uiso 1 1 calc R . .
O9 O 0.1424(4) 1.0126(6) 0.0607(6) 0.0753(17) Uani 0.70 1 d P B 1
F2 F 0.4373(3) 0.8600(4) 0.5868(3) 0.1082(17) Uani 0.90 1 d P A 1
C7 C 0.01814(16) 0.7511(2) 0.0330(2) 0.0621(8) Uani 1 1 d . . .
H7A H 0.0021 0.6844 -0.0041 0.093 Uiso 1 1 calc R . .
H7B H 0.0074 0.8122 -0.0111 0.093 Uiso 1 1 calc R . .
H7C H -0.0130 0.7593 0.0731 0.093 Uiso 1 1 calc R . .
C12 C 0.4453(2) 0.8147(3) 0.5114(3) 0.0640(9) Uani 1 1 d . . .
O10 O 0.0530(2) 0.9658(3) 0.1205(3) 0.0758(10) Uani 0.70 1 d P B 1
F3 F 0.52162(19) 0.7731(4) 0.5444(3) 0.1133(14) Uani 0.90 1 d P A 1
C20 C 0.0072(2) 0.7683(3) 0.2780(2) 0.0698(9) Uani 1 1 d . . .
H20 H -0.0456 0.7950 0.2419 0.084 Uiso 1 1 calc R . .
N3 N 0.39111(18) 0.4346(2) 0.5365(2) 0.0912(10) Uani 1 1 d . . .
C19 C 0.0705(2) 0.8405(3) 0.3243(2) 0.0673(9) Uani 1 1 d . . .
H19 H 0.0599 0.9154 0.3210 0.081 Uiso 1 1 calc R . .
C7A C 0.2039(3) 0.2640(3) 0.1905(3) 0.0929(12) Uani 1 1 d . . .
H7AA H 0.1452 0.2618 0.1542 0.139 Uiso 0.75 1 calc PR C 1
H7AB H 0.2182 0.3279 0.2316 0.139 Uiso 0.75 1 calc PR C 1
H7AC H 0.2213 0.1995 0.2305 0.139 Uiso 0.75 1 calc PR C 1
H7AD H 0.1760 0.2634 0.1203 0.139 Uiso 0.25 1 calc PR C 2
H7AE H 0.1843 0.3244 0.2167 0.139 Uiso 0.25 1 calc PR C 2
H7AF H 0.1932 0.1965 0.2166 0.139 Uiso 0.25 1 calc PR C 2
C3A C 0.2464(3) 0.2684(3) 0.1202(3) 0.0709(12) Uani 0.75 1 d P D 1
H3AA H 0.2710 0.1975 0.1194 0.085 Uiso 0.75 1 calc PR D 1
H3AB H 0.2055 0.2825 0.0547 0.085 Uiso 0.75 1 calc PR D 1
C8A C 0.4465(2) 0.4242(4) 0.2693(4) 0.132(2) Uani 1 1 d . . .
H8AA H 0.4470 0.4607 0.2122 0.198 Uiso 0.75 1 calc PR D 1
H8AB H 0.5005 0.3953 0.3070 0.198 Uiso 0.75 1 calc PR D 1
H8AC H 0.4314 0.4755 0.3085 0.198 Uiso 0.75 1 calc PR D 1
H8AD H 0.4561 0.4979 0.2536 0.198 Uiso 0.25 1 calc PR D 2
H8AE H 0.4985 0.3886 0.3043 0.198 Uiso 0.25 1 calc PR D 2
H8AF H 0.4151 0.4256 0.3094 0.198 Uiso 0.25 1 calc PR D 2
C1A C 0.3839(4) 0.3308(5) 0.2377(5) 0.106(2) Uani 0.75 1 d P D 1
H1AA H 0.4110 0.2648 0.2291 0.128 Uiso 0.75 1 calc PR D 1
H1AB H 0.3644 0.3169 0.2894 0.128 Uiso 0.75 1 calc PR D 1
C9A C 0.2821(4) 0.4038(4) -0.0268(4) 0.144(2) Uani 1 1 d . . .
H9AA H 0.2896 0.3701 -0.0812 0.216 Uiso 0.75 1 calc PR D 1
H9AB H 0.2890 0.4817 -0.0290 0.216 Uiso 0.75 1 calc PR D 1
H9AC H 0.2275 0.3882 -0.0305 0.216 Uiso 0.75 1 calc PR D 1
H9AD H 0.2502 0.3819 -0.0933 0.216 Uiso 0.25 1 calc PR D 2
H9AE H 0.3395 0.4065 -0.0159 0.216 Uiso 0.25 1 calc PR D 2
H9AF H 0.2643 0.4750 -0.0155 0.216 Uiso 0.25 1 calc PR D 2
C2A C 0.3415(5) 0.3617(5) 0.0625(5) 0.119(2) Uani 0.75 1 d P D 1
H2AA H 0.3902 0.4078 0.0832 0.142 Uiso 0.75 1 calc PR D 1
H2AB H 0.3576 0.2890 0.0503 0.142 Uiso 0.75 1 calc PR D 1
C4A C 0.2905(9) 0.2753(12) 0.2167(11) 0.085(4) Uani 0.25 1 d PU D 2
H4AA H 0.3140 0.2036 0.2159 0.102 Uiso 0.25 1 calc PR D 2
H4AB H 0.3158 0.3035 0.2832 0.102 Uiso 0.25 1 calc PR D 2
C6A C 0.2698(9) 0.3231(12) 0.0419(10) 0.077(4) Uani 0.25 1 d PU D 2
H6AA H 0.2112 0.3159 0.0264 0.092 Uiso 0.25 1 calc PR D 2
H6AB H 0.2902 0.2522 0.0320 0.092 Uiso 0.25 1 calc PR D 2
C5A C 0.4010(10) 0.3647(15) 0.1796(14) 0.088(5) Uani 0.25 1 d PU D 2
H5AA H 0.4127 0.3992 0.1275 0.106 Uiso 0.25 1 calc PR D 2
H5AB H 0.4237 0.2912 0.1875 0.106 Uiso 0.25 1 calc PR D 2
O7 O 0.1107(8) 1.0008(8) 0.1738(8) 0.110(3) Uani 0.30 1 d PU B 2
O8 O 0.1099(12) 0.9878(18) 0.0338(16) 0.104(7) Uani 0.30 1 d PU B 2
H1A H 0.2909(18) 0.417(3) 0.154(2) 0.070(10) Uiso 1 1 d . . .
F3A F 0.5010(16) 0.777(2) 0.5852(17) 0.063(7) Uani 0.10 1 d PU A 2
F1A F 0.408(2) 0.884(3) 0.557(3) 0.097(12) Uani 0.10 1 d PU A 2
F2A F 0.475(2) 0.859(3) 0.461(3) 0.077(10) Uani 0.10 1 d PU A 2

loop_
_atom_site_aniso_label
_atom_site_aniso_U_11
_atom_site_aniso_U_22
_atom_site_aniso_U_33
_atom_site_aniso_U_23
_atom_site_aniso_U_13
_atom_site_aniso_U_12
O2 0.0747(14) 0.0369(11) 0.0821(14) -0.0013(10) 0.0210(12) -0.0030(10)
O1 0.0480(10) 0.0485(11) 0.0588(11) 0.0016(9) 0.0135(9) -0.0038(10)
O3 0.0510(11) 0.0367(10) 0.0685(12) -0.0090(9) 0.0056(9) 0.0078(9)
N2 0.0453(13) 0.0469(14) 0.0503(14) 0.0016(12) 0.0050(12) -0.0005(12)
C2 0.0433(14) 0.0394(14) 0.0408(13) -0.0013(11) 0.0178(12) 0.0000(13)
C1 0.0450(14) 0.0380(14) 0.0456(14) -0.0039(12) 0.0185(12) 0.0021(13)
C5 0.0498(15) 0.0467(15) 0.0354(13) 0.0034(12) 0.0190(12) 0.0108(14)
C16 0.0495(15) 0.0414(14) 0.0406(13) 0.0015(12) 0.0235(12) -0.0024(13)
C6 0.0422(14) 0.0387(14) 0.0426(13) -0.0022(12) 0.0156(12) 0.0006(13)
C15 0.0422(14) 0.0414(15) 0.0483(15) 0.0035(12) 0.0169(12) 0.0027(13)
C3 0.0601(17) 0.0403(14) 0.0443(14) -0.0003(12) 0.0292(13) -0.0022(14)
C14 0.0560(17) 0.0430(16) 0.0496(16) 0.0026(13) 0.0190(14) -0.0005(15)
N1 0.086(2) 0.0455(15) 0.0573(18) 0.0053(13) 0.0353(16) 0.0158(15)
C9 0.0470(15) 0.0449(15) 0.0545(16) -0.0063(13) 0.0249(13) -0.0105(13)
C4 0.0619(17) 0.0362(14) 0.0455(14) 0.0054(12) 0.0265(14) 0.0116(14)
C22 0.0477(15) 0.0493(16) 0.0482(15) 0.0086(13) 0.0251(13) 0.0048(14)
F1 0.124(3) 0.064(2) 0.092(2) 0.0003(18) 0.015(2) -0.047(2)
C23 0.0530(17) 0.0457(16) 0.074(2) 0.0037(16) 0.0194(16) -0.0011(16)
O5 0.0844(15) 0.0793(16) 0.0842(15) -0.0083(13) 0.0392(13) -0.0310(14)
O6 0.0824(15) 0.0653(14) 0.0846(15) -0.0305(13) 0.0303(13) -0.0040(13)
C17 0.0503(16) 0.0425(15) 0.0480(14) 0.0052(13) 0.0289(13) 0.0027(14)
C11 0.0404(14) 0.0433(15) 0.0436(14) 0.0005(12) 0.0090(12) -0.0040(13)
C10 0.0372(13) 0.0463(15) 0.0542(15) -0.0038(13) 0.0147(12) 0.0011(13)
C13 0.0599(17) 0.0412(14) 0.0428(15) -0.0074(12) 0.0185(14) -0.0049(14)
N1A 0.0683(17) 0.0462(15) 0.0729(18) -0.0082(14) 0.0312(15) 0.0005(15)
C21 0.0495(17) 0.069(2) 0.0637(18) 0.0090(16) 0.0236(15) 0.0046(16)
O4 0.0595(13) 0.112(2) 0.0874(16) 0.0166(14) 0.0378(12) -0.0220(13)
C18 0.0675(19) 0.0455(16) 0.0705(19) 0.0055(15) 0.0411(17) 0.0037(16)
C8 0.093(2) 0.0406(16) 0.073(2) -0.0015(15) 0.0279(18) -0.0104(17)
O9 0.101(4) 0.050(3) 0.081(5) 0.023(3) 0.042(4) 0.017(3)
F2 0.122(4) 0.123(4) 0.080(2) -0.056(2) 0.041(3) -0.062(3)
C7 0.0548(17) 0.070(2) 0.0543(17) 0.0075(15) 0.0141(14) 0.0138(16)
C12 0.059(2) 0.059(2) 0.060(2) -0.0058(18) 0.0087(18) -0.0154(18)
O10 0.085(2) 0.067(2) 0.091(3) 0.012(2) 0.051(2) 0.036(2)
F3 0.0528(18) 0.118(3) 0.133(3) -0.031(3) -0.0019(18) -0.0174(17)
C20 0.0612(19) 0.084(2) 0.073(2) 0.0253(19) 0.0363(18) 0.027(2)
N3 0.0631(17) 0.0700(19) 0.118(2) 0.0156(18) 0.0118(17) 0.0121(16)
C19 0.079(2) 0.0548(18) 0.084(2) 0.0204(18) 0.049(2) 0.0233(19)
C7A 0.117(3) 0.074(2) 0.110(3) 0.007(2) 0.068(3) -0.001(2)
C3A 0.094(3) 0.048(2) 0.081(3) -0.012(2) 0.045(3) -0.008(2)
C8A 0.071(2) 0.111(3) 0.177(5) -0.067(3) 0.008(3) 0.018(3)
C1A 0.091(4) 0.089(4) 0.104(4) 0.001(4) 0.001(4) 0.026(4)
C9A 0.209(6) 0.136(4) 0.109(4) 0.025(3) 0.087(4) -0.017(4)
C2A 0.168(7) 0.090(4) 0.145(6) -0.006(4) 0.112(6) -0.009(4)
C4A 0.084(7) 0.072(7) 0.077(7) -0.002(6) 0.006(6) 0.015(7)
C6A 0.073(7) 0.069(7) 0.084(8) -0.012(6) 0.025(6) 0.020(6)
C5A 0.082(8) 0.084(9) 0.088(9) -0.019(7) 0.023(7) 0.021(7)
O7 0.184(10) 0.071(6) 0.120(8) 0.005(6) 0.107(8) 0.030(7)
O8 0.141(15) 0.096(12) 0.078(10) 0.039(9) 0.046(10) 0.047(10)
F3A 0.047(12) 0.064(12) 0.054(12) 0.003(10) -0.007(9) 0.006(10)
F1A 0.103(19) 0.049(11) 0.11(2) -0.044(12) 0.007(13) 0.024(12)
F2A 0.087(16) 0.089(19) 0.057(13) 0.007(13) 0.033(12) -0.046(14)

loop_
_atom_type_symbol
_atom_type_description
_atom_type_scat_dispersion_real
_atom_type_scat_dispersion_imag
_atom_type_scat_source
C C 0.0033 0.0016 'International Tables Vol C Tables 4.2.6.8 and 6.1.1.4'
H H 0.0000 0.0000 'International Tables Vol C Tables 4.2.6.8 and 6.1.1.4'
F F 0.0171 0.0103 'International Tables Vol C Tables 4.2.6.8 and 6.1.1.4'
N N 0.0061 0.0033 'International Tables Vol C Tables 4.2.6.8 and 6.1.1.4'
O O 0.0106 0.0060 'International Tables Vol C Tables 4.2.6.8 and 6.1.1.4'

loop_
_geom_angle_atom_site_label_1
_geom_angle_atom_site_label_2
_geom_angle_atom_site_label_3
_geom_angle
C14 O1 C22 121.7(2)
O5 N2 C6 118.9(3)
O5 N2 O6 123.4(3)
O6 N2 C6 117.7(2)
C1 C2 C9 116.7(2)
C3 C2 C1 122.1(2)
C3 C2 C9 121.1(2)
O3 C1 C2 122.8(2)
O3 C1 C6 122.1(2)
C2 C1 C6 115.1(2)
C6 C5 C4 114.9(2)
C6 C5 C7 122.2(2)
C4 C5 C7 122.9(2)
C15 C16 C17 118.3(2)
C15 C16 C13 122.7(2)
C17 C16 C13 119.0(2)
C1 C6 N2 114.7(2)
C5 C6 N2 119.8(2)
C5 C6 C1 125.5(2)
C16 C15 C14 122.3(2)
C16 C15 C23 122.8(2)
C23 C15 C14 115.0(2)
C2 C3 C8 120.8(2)
C4 C3 C2 117.8(2)
C4 C3 C8 121.3(2)
O2 C14 O1 118.3(2)
O2 C14 C15 124.6(3)
O1 C14 C15 117.1(2)
O9 N1 C4 118.0(5)
O9 N1 O10 123.0(5)
O9 N1 O7 105.3(7)
O10 N1 C4 118.8(3)
O10 N1 O7 52.4(6)
O7 N1 C4 114.4(5)
O8 N1 C4 120.2(12)
O8 N1 O9 30.8(10)
O8 N1 O10 110.2(12)
O8 N1 O7 122.1(13)
C2 C9 C10 117.9(2)
O4 C9 C2 121.1(2)
O4 C9 C10 121.0(2)
C5 C4 N1 117.6(2)
C3 C4 C5 124.4(2)
C3 C4 N1 118.0(2)
O1 C22 C17 121.7(2)
C21 C22 O1 115.9(2)
C21 C22 C17 122.4(3)
N3 C23 C15 178.3(3)
C22 C17 C16 118.8(2)
C22 C17 C18 117.6(2)
C18 C17 C16 123.6(3)
C13 C11 C10 125.8(2)
C13 C11 C12 118.4(3)
C12 C11 C10 115.8(2)
C9 C10 H10A 108.8
C9 C10 H10B 108.8
C11 C10 C9 113.8(2)
C11 C10 H10A 108.8
C11 C10 H10B 108.8
H10A C10 H10B 107.7
C16 C13 H13 117.3
C11 C13 C16 125.4(2)
C11 C13 H13 117.3
C3A N1A C2A 108.2(4)
C3A N1A C4A 51.2(5)
C3A N1A H1A 108.3(19)
C1A N1A C3A 112.9(4)
C1A N1A C2A 108.9(5)
C1A N1A C4A 66.9(6)
C1A N1A H1A 107.2(19)
C2A N1A C4A 145.6(6)
C2A N1A H1A 111(2)
C4A N1A H1A 102(2)
C6A N1A C3A 62.0(7)
C6A N1A C1A 144.2(6)
C6A N1A C2A 50.1(7)
C6A N1A C4A 112.4(9)
C6A N1A H1A 108(2)
C5A N1A C3A 140.4(8)
C5A N1A C1A 44.2(7)
C5A N1A C2A 67.1(8)
C5A N1A C4A 109.4(10)
C5A N1A C6A 114.8(10)
C5A N1A H1A 110(2)
C22 C21 H21 120.8
C20 C21 C22 118.4(3)
C20 C21 H21 120.8
C17 C18 H18 119.8
C19 C18 C17 120.3(3)
C19 C18 H18 119.8
C3 C8 H8A 109.5
C3 C8 H8B 109.5
C3 C8 H8C 109.5
H8A C8 H8B 109.5
H8A C8 H8C 109.5
H8B C8 H8C 109.5
C5 C7 H7A 109.5
C5 C7 H7B 109.5
C5 C7 H7C 109.5
H7A C7 H7B 109.5
H7A C7 H7C 109.5
H7B C7 H7C 109.5
F1 C12 C11 112.1(3)
F1 C12 F3 104.7(4)
F1 C12 F1A 89.3(19)
F2 C12 F1 105.8(4)
F2 C12 C11 115.3(3)
F2 C12 F3 106.2(4)
F2 C12 F1A 25.8(15)
F3 C12 C11 111.9(3)
F3 C12 F1A 130.7(14)
F3A C12 F1 130.3(14)
F3A C12 C11 112.5(14)
F3A C12 F2 73.3(13)
F3A C12 F3 37.0(12)
F3A C12 F1A 99.1(19)
F1A C12 C11 105.4(17)
F2A C12 F1 29.6(18)
F2A C12 C11 113.6(18)
F2A C12 F2 124.6(18)
F2A C12 F3 77.3(18)
F2A C12 F3A 110(2)
F2A C12 F1A 116(3)
C21 C20 H20 119.6
C19 C20 C21 120.8(3)
C19 C20 H20 119.6
C18 C19 C20 120.4(3)
C18 C19 H19 119.8
C20 C19 H19 119.8
H7AA C7A H7AB 109.5
H7AA C7A H7AC 109.5
H7AA C7A H7AD 54.1
H7AA C7A H7AE 76.6
H7AA C7A H7AF 82.1
H7AB C7A H7AC 109.5
H7AB C7A H7AD 126.1
H7AB C7A H7AE 33.4
H7AB C7A H7AF 118.9
H7AC C7A H7AD 124.5
H7AC C7A H7AE 117.1
H7AC C7A H7AF 27.5
H7AD C7A H7AE 109.5
H7AD C7A H7AF 109.5
H7AE C7A H7AF 109.5
C3A C7A H7AA 109.5
C3A C7A H7AB 109.5
C3A C7A H7AC 109.5
C3A C7A H7AD 55.4
C3A C7A H7AE 127.7
C3A C7A H7AF 122.8
C4A C7A H7AA 163.2
C4A C7A H7AB 76.3
C4A C7A H7AC 82.2
C4A C7A H7AD 109.5
C4A C7A H7AE 109.5
C4A C7A H7AF 109.5
C4A C7A C3A 54.2(6)
N1A C3A C7A 113.4(3)
N1A C3A H3AA 108.9
N1A C3A H3AB 108.9
C7A C3A H3AA 108.9
C7A C3A H3AB 108.9
H3AA C3A H3AB 107.7
H8AA C8A H8AB 109.5
H8AA C8A H8AC 109.5
H8AA C8A H8AD 44.7
H8AA C8A H8AE 110.3
H8AA C8A H8AF 138.4
H8AB C8A H8AC 109.5
H8AB C8A H8AD 104.9
H8AB C8A H8AE 5.5
H8AB C8A H8AF 109.0
H8AC C8A H8AD 69.7
H8AC C8A H8AE 113.6
H8AC C8A H8AF 41.2
H8AD C8A H8AE 109.5
H8AD C8A H8AF 109.5
H8AE C8A H8AF 109.5
C1A C8A H8AA 109.5
C1A C8A H8AB 109.5
C1A C8A H8AC 109.5
C1A C8A H8AD 143.2
C1A C8A H8AE 104.3
C1A C8A H8AF 71.3
C5A C8A H8AA 67.4
C5A C8A H8AB 114.4
C5A C8A H8AC 134.3
C5A C8A H8AD 109.5
C5A C8A H8AE 109.5
C5A C8A H8AF 109.5
C5A C8A C1A 43.4(8)
N1A C1A C8A 112.8(5)
N1A C1A H1AA 109.0
N1A C1A H1AB 109.0
C8A C1A H1AA 109.0
C8A C1A H1AB 109.0
H1AA C1A H1AB 107.8
H9AA C9A H9AB 109.5
H9AA C9A H9AC 109.5
H9AA C9A H9AD 40.2
H9AA C9A H9AE 70.8
H9AA C9A H9AF 134.1
H9AB C9A H9AC 109.5
H9AB C9A H9AD 105.8
H9AB C9A H9AE 80.3
H9AB C9A H9AF 33.4
H9AC C9A H9AD 73.7
H9AC C9A H9AE 168.8
H9AC C9A H9AF 78.6
H9AD C9A H9AE 109.5
H9AD C9A H9AF 109.5
H9AE C9A H9AF 109.5
C2A C9A H9AA 109.5
C2A C9A H9AB 109.5
C2A C9A H9AC 109.5
C2A C9A H9AD 140.6
C2A C9A H9AE 61.0
C2A C9A H9AF 109.6
C2A C9A C6A 51.4(6)
C6A C9A H9AA 113.3
C6A C9A H9AB 137.0
C6A C9A H9AC 59.8
C6A C9A H9AD 109.5
C6A C9A H9AE 109.5
C6A C9A H9AF 109.5
N1A C2A H2AA 108.6
N1A C2A H2AB 108.6
C9A C2A N1A 114.7(5)
C9A C2A H2AA 108.6
C9A C2A H2AB 108.6
H2AA C2A H2AB 107.6
N1A C4A H4AA 109.0
N1A C4A H4AB 109.0
C7A C4A N1A 113.0(9)
C7A C4A H4AA 109.0
C7A C4A H4AB 109.0
H4AA C4A H4AB 107.8
N1A C6A C9A 113.1(11)
N1A C6A H6AA 109.0
N1A C6A H6AB 109.0
C9A C6A H6AA 109.0
C9A C6A H6AB 109.0
H6AA C6A H6AB 107.8
N1A C5A C8A 119.5(12)
N1A C5A H5AA 107.4
N1A C5A H5AB 107.4
C8A C5A H5AA 107.4
C8A C5A H5AB 107.4
H5AA C5A H5AB 107.0

loop_
_geom_bond_atom_site_label_1
_geom_bond_atom_site_label_2
_geom_bond_distance
O2 C14 1.201(3)
O1 C14 1.356(3)
O1 C22 1.378(3)
O3 C1 1.279(3)
N2 C6 1.464(3)
N2 O5 1.213(3)
N2 O6 1.218(3)
C2 C1 1.418(3)
C2 C3 1.393(3)
C2 C9 1.503(3)
C1 C6 1.422(3)
C5 C6 1.378(3)
C5 C4 1.396(4)
C5 C7 1.505(3)
C16 C15 1.358(3)
C16 C17 1.436(4)
C16 C13 1.477(4)
C15 C14 1.458(4)
C15 C23 1.430(4)
C3 C4 1.389(4)
C3 C8 1.506(4)
N1 C4 1.470(3)
N1 O9 1.228(9)
N1 O10 1.237(4)
N1 O7 1.250(10)
N1 O8 1.12(2)
C9 C10 1.513(4)
C9 O4 1.199(3)
C22 C17 1.385(4)
C22 C21 1.378(4)
F1 C12 1.325(5)
C23 N3 1.138(3)
C17 C18 1.401(4)
C11 C10 1.505(4)
C11 C13 1.331(4)
C11 C12 1.495(4)
C10 H10A 0.9700
C10 H10B 0.9700
C13 H13 0.9300
N1A C3A 1.498(5)
N1A C1A 1.478(6)
N1A C2A 1.515(6)
N1A C4A 1.585(16)
N1A C6A 1.472(13)
N1A C5A 1.447(16)
N1A H1A 0.88(3)
C21 H21 0.9300
C21 C20 1.376(4)
C18 H18 0.9300
C18 C19 1.372(4)
C8 H8A 0.9600
C8 H8B 0.9600
C8 H8C 0.9600
F2 C12 1.305(5)
C7 H7A 0.9600
C7 H7B 0.9600
C7 H7C 0.9600
C12 F3 1.336(5)
C12 F3A 1.23(2)
C12 F1A 1.40(4)
C12 F2A 1.19(4)
C20 H20 0.9300
C20 C19 1.374(4)
C19 H19 0.9300
C7A H7AA 0.9600
C7A H7AB 0.9600
C7A H7AC 0.9600
C7A H7AD 0.9600
C7A H7AE 0.9600
C7A H7AF 0.9600
C7A C3A 1.505(5)
C7A C4A 1.424(15)
C3A H3AA 0.9700
C3A H3AB 0.9700
C8A H8AA 0.9600
C8A H8AB 0.9600
C8A H8AC 0.9600
C8A H8AD 0.9600
C8A H8AE 0.9600
C8A H8AF 0.9600
C8A C1A 1.526(7)
C8A C5A 1.449(16)
C1A H1AA 0.9700
C1A H1AB 0.9700
C9A H9AA 0.9600
C9A H9AB 0.9600
C9A H9AC 0.9600
C9A H9AD 0.9600
C9A H9AE 0.9600
C9A H9AF 0.9600
C9A C2A 1.422(7)
C9A C6A 1.492(17)
C2A H2AA 0.9700
C2A H2AB 0.9700
C4A H4AA 0.9700
C4A H4AB 0.9700
C6A H6AA 0.9700
C6A H6AB 0.9700
C5A H5AA 0.9700
C5A H5AB 0.9700
